data_4079754
loop_
_publ_author_name
'Braunschweig, Holger'
'H\"orl, Christian'
'Hupp, Florian'
'Radacki, Krzysztof'
'Wahler, Johannes'

_publ_section_title
;
 Borole-Derived Spirocyclic Tetraorganoborate
;
_journal_issue 23
_journal_name_full Organometallics
_journal_page_first 8463
_journal_paper_doi 10.1021/om301070q
_journal_volume 31
_journal_year 2012
_chemical_formula_moiety 'C64 H86 B Br P2 Pt'
_chemical_formula_sum 'C64 H86 B Br P2 Pt'
_chemical_formula_weight 1203.08
_chemical_name_common
;
?
;
_chemical_name_systematic
; 
?
;
_space_group_IT_number 15
_symmetry_cell_setting monoclinic
_symmetry_space_group_name_Hall '-C 2yc'
_symmetry_space_group_name_H-M 'C 1 2/c 1'
_atom_sites_solution_hydrogens geom
_atom_sites_solution_primary direct
_atom_sites_solution_secondary difmap
_audit_creation_method SHELXL-97
_cell_angle_alpha 90.00
_cell_angle_beta 90.922(4)
_cell_angle_gamma 90.00
_cell_formula_units_Z 8
_cell_length_a 22.942(3)
_cell_length_b 15.907(3)
_cell_length_c 36.271(6)
_cell_measurement_temperature 100(2)
_cell_volume 13235(4)
_computing_cell_refinement 'Saint+ ver. 7.68A (Bruker AXS)'
_computing_data_collection 'APEX2 ver. 2010.3 (Bruker AXS)'
_computing_data_reduction 'Saint+ ver. 7.68A (Bruker AXS)'
_computing_molecular_graphics 'XP ver. 5.1 (Bruker AXS, 1998)'
_computing_publication_material 'SHELXL-97 (Sheldrick, 2008)'
_computing_structure_refinement 'SHELXL-97 (Sheldrick, 1997)'
_computing_structure_solution 'SHELXS-97 (Sheldrick, 1990)'
_diffrn_ambient_temperature 100(2)
_diffrn_detector_area_resol_mean 8.333
_diffrn_measured_fraction_theta_full 0.996
_diffrn_measured_fraction_theta_max 0.994
_diffrn_measurement_device_type 'Bruker X8-APEX II'
_diffrn_measurement_method '\f and \w scans'
_diffrn_radiation_monochromator 'multi-layer mirror'
_diffrn_radiation_source 'rotating anode'
_diffrn_radiation_type MoK\a
_diffrn_radiation_wavelength 0.71073
_diffrn_reflns_av_R_equivalents 0.0000
_diffrn_reflns_av_sigmaI/netI 0.0393
_diffrn_reflns_limit_h_max 28
_diffrn_reflns_limit_h_min -28
_diffrn_reflns_limit_k_max 20
_diffrn_reflns_limit_k_min 0
_diffrn_reflns_limit_l_max 45
_diffrn_reflns_limit_l_min 0
_diffrn_reflns_number 13923
_diffrn_reflns_theta_full 26.00
_diffrn_reflns_theta_max 26.68
_diffrn_reflns_theta_min 1.12
_exptl_absorpt_coefficient_mu 2.806
_exptl_absorpt_correction_T_max 0.7454
_exptl_absorpt_correction_T_min 0.6427
_exptl_absorpt_correction_type multi-scan
_exptl_absorpt_process_details 'Sadabs 2008/1 (Bruker 2008)'
_exptl_crystal_colour red
_exptl_crystal_density_diffrn 1.208
_exptl_crystal_density_method 'not measured'
_exptl_crystal_description block
_exptl_crystal_F_000 4944
_exptl_crystal_size_max 0.30
_exptl_crystal_size_mid 0.25
_exptl_crystal_size_min 0.13
_platon_squeeze_details
;
;
_refine_diff_density_max 0.858
_refine_diff_density_min -0.536
_refine_diff_density_rms 0.087
_refine_ls_extinction_method none
_refine_ls_goodness_of_fit_ref 1.071
_refine_ls_hydrogen_treatment constr
_refine_ls_matrix_type full
_refine_ls_number_parameters 622
_refine_ls_number_reflns 13923
_refine_ls_number_restraints 6
_refine_ls_restrained_S_all 1.071
_refine_ls_R_factor_all 0.0363
_refine_ls_R_factor_gt 0.0274
_refine_ls_shift/su_max 0.002
_refine_ls_shift/su_mean 0.000
_refine_ls_structure_factor_coef Fsqd
_refine_ls_weighting_details 'calc w=1/[\s^2^(Fo^2^)+(0.0272P)^2^+11.3156P] where P=(Fo^2^+2Fc^2^)/3'
_refine_ls_weighting_scheme calc
_refine_ls_wR_factor_gt 0.0604
_refine_ls_wR_factor_ref 0.0624
_reflns_number_gt 11604
_reflns_number_total 13923
_reflns_threshold_expression >2sigma(I)
_cod_data_source_file om301070q_si_001.cif
_cod_data_source_block 8
_cod_depositor_comments
;
The following automatic conversions were performed:

'_symmetry_cell_setting' value 'Monoclinic' changed to 'monoclinic'
according to /home/saulius/struct/CIF-dictionaries/cif_core.dic
dictionary named 'cif_core.dic' version 2.4.2 from 2011-04-26.

Automatic conversion script
Id: cif_fix_values 1891 2012-01-12 08:04:46Z andrius 
;
_cod_original_sg_symbol_H-M C2/c
_cod_database_code 4079754

loop_
_symmetry_equiv_pos_as_xyz
'x, y, z'
'-x, y, -z+1/2'
'x+1/2, y+1/2, z'
'-x+1/2, y+1/2, -z+1/2'
'-x, -y, -z'
'x, -y, z-1/2'
'-x+1/2, -y+1/2, -z'
'x+1/2, -y+1/2, z-1/2'

loop_
_atom_site_label
_atom_site_type_symbol
_atom_site_fract_x
_atom_site_fract_y
_atom_site_fract_z
_atom_site_U_iso_or_equiv
_atom_site_adp_type
_atom_site_occupancy
_atom_site_symmetry_multiplicity
_atom_site_calc_flag
_atom_site_refinement_flags
Pt1 Pt 0.164945(4) 0.975860(6) 0.111560(3) 0.01387(4) Uani 1 1 d .
Br1 Br 0.085140(12) 1.087754(17) 0.092266(8) 0.02162(7) Uani 1 1 d .
P1 P 0.21279(3) 1.00735(4) 0.056404(19) 0.01421(15) Uani 1 1 d .
B1 B 0.21967(13) 0.88301(18) 0.12528(8) 0.0143(6) Uani 1 1 d U
P2 P 0.11191(3) 0.96305(4) 0.166371(18) 0.01358(14) Uani 1 1 d .
C2 C 0.28757(11) 0.88240(16) 0.13865(7) 0.0139(6) Uani 1 1 d .
C3 C 0.30422(11) 0.80081(16) 0.14294(7) 0.0146(6) Uani 1 1 d .
C4 C 0.25360(11) 0.74110(16) 0.13489(7) 0.0144(6) Uani 1 1 d .
C5 C 0.20482(11) 0.78344(16) 0.12499(7) 0.0144(6) Uani 1 1 d .
C11 C 0.32952(11) 0.95318(15) 0.14306(7) 0.0155(6) Uani 1 1 d .
C12 C 0.38280(11) 0.95356(16) 0.12493(8) 0.0179(6) Uani 1 1 d .
H12 H 0.3920 0.9085 0.1088 0.021 Uiso 1 1 calc R
C13 C 0.42259(12) 1.01837(17) 0.12995(8) 0.0233(7) Uani 1 1 d .
H13 H 0.4585 1.0173 0.1173 0.028 Uiso 1 1 calc R
C14 C 0.41025(12) 1.08450(17) 0.15321(8) 0.0252(7) Uani 1 1 d .
H14 H 0.4377 1.1286 0.1568 0.030 Uiso 1 1 calc R
C15 C 0.35735(13) 1.08591(17) 0.17125(8) 0.0237(6) Uani 1 1 d .
H15 H 0.3486 1.1312 0.1873 0.028 Uiso 1 1 calc R
C16 C 0.31720(12) 1.02180(16) 0.16596(8) 0.0194(6) Uani 1 1 d .
H16 H 0.2808 1.0243 0.1780 0.023 Uiso 1 1 calc R
C21 C 0.36404(11) 0.77049(16) 0.15104(7) 0.0168(6) Uani 1 1 d .
C22 C 0.39882(12) 0.80736(16) 0.17868(7) 0.0180(6) Uani 1 1 d .
H22 H 0.3822 0.8471 0.1950 0.022 Uiso 1 1 calc R
C23 C 0.45717(12) 0.78653(18) 0.18247(8) 0.0225(6) Uani 1 1 d .
H23 H 0.4802 0.8113 0.2016 0.027 Uiso 1 1 calc R
C24 C 0.48215(12) 0.72971(18) 0.15852(8) 0.0258(7) Uani 1 1 d .
H24 H 0.5227 0.7180 0.1603 0.031 Uiso 1 1 calc R
C25 C 0.44794(12) 0.68967(17) 0.13174(8) 0.0244(7) Uani 1 1 d .
H25 H 0.4647 0.6490 0.1159 0.029 Uiso 1 1 calc R
C26 C 0.38937(12) 0.70944(17) 0.12828(8) 0.0203(6) Uani 1 1 d .
H26 H 0.3660 0.6814 0.1103 0.024 Uiso 1 1 calc R
C31 C 0.25858(11) 0.64851(16) 0.13856(7) 0.0155(6) Uani 1 1 d .
C32 C 0.27781(11) 0.61207(17) 0.17170(8) 0.0198(6) Uani 1 1 d .
H32 H 0.2919 0.6471 0.1911 0.024 Uiso 1 1 calc R
C33 C 0.27654(12) 0.52551(17) 0.17665(8) 0.0235(6) Uani 1 1 d .
H33 H 0.2885 0.5018 0.1996 0.028 Uiso 1 1 calc R
C34 C 0.25772(12) 0.47365(17) 0.14805(9) 0.0254(7) Uani 1 1 d .
H34 H 0.2570 0.4144 0.1513 0.030 Uiso 1 1 calc R
C35 C 0.23994(12) 0.50913(17) 0.11459(9) 0.0239(7) Uani 1 1 d .
H35 H 0.2276 0.4739 0.0948 0.029 Uiso 1 1 calc R
C36 C 0.24021(12) 0.59506(17) 0.11003(8) 0.0205(6) Uani 1 1 d .
H36 H 0.2277 0.6184 0.0871 0.025 Uiso 1 1 calc R
C41 C 0.14875(11) 0.74022(16) 0.11637(7) 0.0149(6) Uani 1 1 d .
C42 C 0.12389(12) 0.68236(16) 0.14029(7) 0.0183(6) Uani 1 1 d .
H42 H 0.1428 0.6702 0.1632 0.022 Uiso 1 1 calc R
C43 C 0.07171(12) 0.64196(17) 0.13113(8) 0.0218(6) Uani 1 1 d .
H43 H 0.0550 0.6033 0.1479 0.026 Uiso 1 1 calc R
C44 C 0.04417(12) 0.65801(17) 0.09769(8) 0.0240(7) Uani 1 1 d .
H44 H 0.0089 0.6300 0.0913 0.029 Uiso 1 1 calc R
C45 C 0.06836(12) 0.71544(17) 0.07335(8) 0.0219(6) Uani 1 1 d .
H45 H 0.0497 0.7265 0.0503 0.026 Uiso 1 1 calc R
C46 C 0.11977(11) 0.75652(17) 0.08287(7) 0.0185(6) Uani 1 1 d .
H46 H 0.1356 0.7965 0.0663 0.022 Uiso 1 1 calc R
C51 C 0.16045(12) 1.00521(17) 0.01709(7) 0.0166(6) Uani 1 1 d .
H51 H 0.1353 1.0558 0.0206 0.020 Uiso 1 1 calc R
C52 C 0.18494(12) 1.01489(17) -0.02190(7) 0.0199(6) Uani 1 1 d .
H52A H 0.2113 1.0641 -0.0225 0.024 Uiso 1 1 calc R
H52B H 0.2079 0.9643 -0.0281 0.024 Uiso 1 1 calc R
C53 C 0.13596(13) 1.02647(19) -0.05046(8) 0.0267(7) Uani 1 1 d .
H53A H 0.1152 1.0797 -0.0455 0.032 Uiso 1 1 calc R
H53B H 0.1528 1.0302 -0.0754 0.032 Uiso 1 1 calc R
C54 C 0.09292(14) 0.9534(2) -0.04927(8) 0.0305(7) Uani 1 1 d .
H54A H 0.0602 0.9644 -0.0667 0.037 Uiso 1 1 calc R
H54B H 0.1126 0.9012 -0.0572 0.037 Uiso 1 1 calc R
C55 C 0.06928(13) 0.94149(19) -0.01056(8) 0.0268(7) Uani 1 1 d .
H55A H 0.0457 0.9911 -0.0039 0.032 Uiso 1 1 calc R
H55B H 0.0435 0.8916 -0.0103 0.032 Uiso 1 1 calc R
C56 C 0.11800(12) 0.92988(17) 0.01804(8) 0.0201(6) Uani 1 1 d .
H56A H 0.1395 0.8773 0.0129 0.024 Uiso 1 1 calc R
H56B H 0.1011 0.9252 0.0429 0.024 Uiso 1 1 calc R
C61 C 0.27638(11) 0.93887(16) 0.04617(7) 0.0163(6) Uani 1 1 d .
H61 H 0.3003 0.9382 0.0694 0.020 Uiso 1 1 calc R
C62 C 0.25767(11) 0.84691(16) 0.04006(7) 0.0174(6) Uani 1 1 d .
H62A H 0.2307 0.8298 0.0597 0.021 Uiso 1 1 calc R
H62B H 0.2368 0.8418 0.0161 0.021 Uiso 1 1 calc R
C63 C 0.31081(12) 0.78895(17) 0.04050(8) 0.0208(6) Uani 1 1 d .
H63A H 0.3308 0.7923 0.0648 0.025 Uiso 1 1 calc R
H63B H 0.2981 0.7301 0.0366 0.025 Uiso 1 1 calc R
C64 C 0.35298(13) 0.81425(18) 0.01037(8) 0.0263(7) Uani 1 1 d .
H64A H 0.3880 0.7779 0.0117 0.032 Uiso 1 1 calc R
H64B H 0.3341 0.8061 -0.0141 0.032 Uiso 1 1 calc R
C65 C 0.37116(12) 0.90589(18) 0.01476(9) 0.0263(7) Uani 1 1 d .
H65A H 0.3963 0.9218 -0.0060 0.032 Uiso 1 1 calc R
H65B H 0.3944 0.9121 0.0378 0.032 Uiso 1 1 calc R
C66 C 0.31889(12) 0.96565(17) 0.01585(8) 0.0224(6) Uani 1 1 d .
H66A H 0.2984 0.9653 -0.0084 0.027 Uiso 1 1 calc R
H66B H 0.3327 1.0236 0.0207 0.027 Uiso 1 1 calc R
C71 C 0.24578(11) 1.11440(16) 0.05480(7) 0.0160(6) Uani 1 1 d .
H71 H 0.2701 1.1166 0.0322 0.019 Uiso 1 1 calc R
C72 C 0.28724(14) 1.12593(18) 0.08778(9) 0.0294(7) Uani 1 1 d .
H72A H 0.3167 1.0805 0.0877 0.035 Uiso 1 1 calc R
H72B H 0.2649 1.1209 0.1108 0.035 Uiso 1 1 calc R
C73 C 0.31848(15) 1.21155(19) 0.08733(10) 0.0392(9) Uani 1 1 d .
H73A H 0.3427 1.2178 0.1100 0.047 Uiso 1 1 calc R
H73B H 0.3446 1.2143 0.0659 0.047 Uiso 1 1 calc R
C74 C 0.27435(14) 1.28291(18) 0.08504(8) 0.0306(7) Uani 1 1 d .
H74A H 0.2504 1.2832 0.1075 0.037 Uiso 1 1 calc R
H74B H 0.2951 1.3374 0.0836 0.037 Uiso 1 1 calc R
C75 C 0.23535(13) 1.27220(17) 0.05144(9) 0.0269(7) Uani 1 1 d .
H75A H 0.2592 1.2752 0.0290 0.032 Uiso 1 1 calc R
H75B H 0.2067 1.3187 0.0504 0.032 Uiso 1 1 calc R
C76 C 0.20286(12) 1.18792(17) 0.05214(9) 0.0258(7) Uani 1 1 d .
H76A H 0.1766 1.1866 0.0735 0.031 Uiso 1 1 calc R
H76B H 0.1787 1.1822 0.0294 0.031 Uiso 1 1 calc R
C81 C 0.03304(11) 0.94497(17) 0.15592(8) 0.0193(6) Uani 1 1 d .
H81 H 0.0250 0.9814 0.1339 0.023 Uiso 1 1 calc R
C82 C -0.01253(12) 0.97271(19) 0.18369(8) 0.0253(7) Uani 1 1 d .
H82A H -0.0053 1.0319 0.1909 0.030 Uiso 1 1 calc R
H82B H -0.0094 0.9374 0.2061 0.030 Uiso 1 1 calc R
C83 C -0.07383(12) 0.96450(18) 0.16677(8) 0.0252(7) Uani 1 1 d .
H83A H -0.1029 0.9786 0.1857 0.030 Uiso 1 1 calc R
H83B H -0.0783 1.0053 0.1463 0.030 Uiso 1 1 calc R
C84 C -0.08597(12) 0.87594(19) 0.15214(9) 0.0283(7) Uani 1 1 d .
H84A H -0.0867 0.8360 0.1731 0.034 Uiso 1 1 calc R
H84B H -0.1248 0.8748 0.1398 0.034 Uiso 1 1 calc R
C85 C -0.04038(12) 0.8486(2) 0.12527(9) 0.0311(7) Uani 1 1 d .
H85A H -0.0433 0.8839 0.1029 0.037 Uiso 1 1 calc R
H85B H -0.0479 0.7896 0.1179 0.037 Uiso 1 1 calc R
C86 C 0.02098(12) 0.85551(18) 0.14172(8) 0.0224(6) Uani 1 1 d .
H86A H 0.0498 0.8409 0.1227 0.027 Uiso 1 1 calc R
H86B H 0.0255 0.8151 0.1623 0.027 Uiso 1 1 calc R
C91 C 0.11251(11) 1.06621(16) 0.18966(7) 0.0154(6) Uani 1 1 d .
H91 H 0.0811 1.0993 0.1769 0.018 Uiso 1 1 calc R
C92 C 0.09680(12) 1.06884(17) 0.23085(7) 0.0188(6) Uani 1 1 d .
H92A H 0.0608 1.0361 0.2348 0.023 Uiso 1 1 calc R
H92B H 0.1286 1.0429 0.2457 0.023 Uiso 1 1 calc R
C93 C 0.08761(13) 1.15990(17) 0.24339(8) 0.0247(7) Uani 1 1 d .
H93A H 0.0532 1.1837 0.2302 0.030 Uiso 1 1 calc R
H93B H 0.0796 1.1606 0.2701 0.030 Uiso 1 1 calc R
C94 C 0.14093(13) 1.21455(18) 0.23587(8) 0.0255(7) Uani 1 1 d .
H94A H 0.1319 1.2737 0.2420 0.031 Uiso 1 1 calc R
H94B H 0.1737 1.1962 0.2520 0.031 Uiso 1 1 calc R
C95 C 0.15930(12) 1.20926(17) 0.19572(8) 0.0213(6) Uani 1 1 d .
H95A H 0.1959 1.2412 0.1925 0.026 Uiso 1 1 calc R
H95B H 0.1289 1.2351 0.1797 0.026 Uiso 1 1 calc R
C96 C 0.16860(11) 1.11734(16) 0.18399(8) 0.0194(6) Uani 1 1 d .
H96A H 0.2009 1.0925 0.1988 0.023 Uiso 1 1 calc R
H96B H 0.1795 1.1153 0.1577 0.023 Uiso 1 1 calc R
C101 C 0.13675(11) 0.87961(16) 0.19881(7) 0.0167(6) Uani 1 1 d .
H101 H 0.1417 0.8286 0.1831 0.020 Uiso 1 1 calc R
C102 C 0.09679(12) 0.85116(17) 0.22996(7) 0.0213(6) Uani 1 1 d .
H10A H 0.0577 0.8372 0.2197 0.026 Uiso 1 1 calc R
H10B H 0.0923 0.8974 0.2480 0.026 Uiso 1 1 calc R
C103 C 0.12293(13) 0.77381(18) 0.24939(8) 0.0256(7) Uani 1 1 d .
H10C H 0.0972 0.7567 0.2697 0.031 Uiso 1 1 calc R
H10D H 0.1248 0.7266 0.2316 0.031 Uiso 1 1 calc R
C104 C 0.18393(13) 0.79135(19) 0.26490(8) 0.0293(7) Uani 1 1 d .
H10E H 0.2002 0.7394 0.2760 0.035 Uiso 1 1 calc R
H10F H 0.1818 0.8345 0.2845 0.035 Uiso 1 1 calc R
C105 C 0.22378(13) 0.82218(18) 0.23442(8) 0.0255(7) Uani 1 1 d .
H10G H 0.2622 0.8374 0.2453 0.031 Uiso 1 1 calc R
H10H H 0.2299 0.7762 0.2165 0.031 Uiso 1 1 calc R
C106 C 0.19807(11) 0.89827(17) 0.21434(7) 0.0184(6) Uani 1 1 d .
H10I H 0.2239 0.9144 0.1939 0.022 Uiso 1 1 calc R
H10J H 0.1961 0.9463 0.2316 0.022 Uiso 1 1 calc R

loop_
_atom_site_aniso_label
_atom_site_aniso_U_11
_atom_site_aniso_U_22
_atom_site_aniso_U_33
_atom_site_aniso_U_23
_atom_site_aniso_U_13
_atom_site_aniso_U_12
Pt1 0.01270(6) 0.01406(6) 0.01497(6) 0.00004(4) 0.00359(4) 0.00101(4)
Br1 0.01934(15) 0.02334(15) 0.02243(15) 0.00666(11) 0.00771(12) 0.00788(11)
P1 0.0138(3) 0.0145(3) 0.0145(3) 0.0001(3) 0.0043(3) 0.0000(3)
B1 0.0151(13) 0.0169(12) 0.0110(12) -0.0021(10) 0.0069(11) -0.0002(10)
P2 0.0119(3) 0.0154(3) 0.0135(3) -0.0008(3) 0.0036(3) 0.0007(3)
C2 0.0137(13) 0.0165(14) 0.0117(13) -0.0020(10) 0.0053(11) 0.0006(11)
C3 0.0126(13) 0.0200(14) 0.0113(13) -0.0003(11) 0.0049(11) -0.0023(11)
C4 0.0149(14) 0.0163(13) 0.0120(13) -0.0025(10) 0.0048(11) -0.0012(11)
C5 0.0158(14) 0.0168(13) 0.0108(13) -0.0008(10) 0.0036(11) -0.0002(11)
C11 0.0141(14) 0.0134(13) 0.0188(14) 0.0022(11) 0.0006(12) 0.0025(10)
C12 0.0163(14) 0.0168(14) 0.0207(15) 0.0030(11) 0.0027(12) 0.0035(11)
C13 0.0147(14) 0.0247(16) 0.0306(17) 0.0066(13) 0.0051(13) -0.0015(12)
C14 0.0206(16) 0.0186(15) 0.0361(18) 0.0042(13) -0.0060(14) -0.0084(12)
C15 0.0277(16) 0.0168(14) 0.0265(16) -0.0016(12) -0.0013(14) -0.0004(12)
C16 0.0154(14) 0.0209(15) 0.0221(15) 0.0015(12) 0.0026(12) 0.0008(12)
C21 0.0140(14) 0.0147(13) 0.0218(15) 0.0058(11) 0.0046(12) 0.0002(11)
C22 0.0206(15) 0.0155(14) 0.0179(14) 0.0035(11) 0.0031(12) 0.0003(11)
C23 0.0174(15) 0.0265(16) 0.0235(16) 0.0082(12) -0.0051(13) -0.0042(12)
C24 0.0120(14) 0.0260(16) 0.0396(19) 0.0111(14) 0.0016(14) -0.0002(12)
C25 0.0210(16) 0.0193(15) 0.0331(17) 0.0006(13) 0.0064(14) 0.0053(12)
C26 0.0173(15) 0.0213(15) 0.0224(15) 0.0011(12) 0.0015(12) 0.0011(12)
C31 0.0091(13) 0.0159(13) 0.0217(15) -0.0009(11) 0.0055(12) 0.0012(10)
C32 0.0152(14) 0.0189(14) 0.0253(16) -0.0022(12) 0.0008(12) 0.0020(11)
C33 0.0170(15) 0.0218(15) 0.0317(17) 0.0054(13) 0.0031(13) 0.0039(12)
C34 0.0237(16) 0.0102(13) 0.0424(19) 0.0022(13) 0.0053(14) 0.0012(12)
C35 0.0177(15) 0.0201(15) 0.0342(18) -0.0084(13) 0.0057(14) -0.0018(12)
C36 0.0174(15) 0.0198(15) 0.0243(16) 0.0008(12) 0.0021(13) 0.0014(11)
C41 0.0119(13) 0.0139(13) 0.0190(14) -0.0034(11) 0.0049(11) 0.0014(10)
C42 0.0185(14) 0.0176(14) 0.0190(15) 0.0005(11) 0.0025(12) 0.0006(11)
C43 0.0185(15) 0.0204(15) 0.0267(16) 0.0036(12) 0.0071(13) -0.0059(12)
C44 0.0162(15) 0.0220(15) 0.0341(18) -0.0048(13) 0.0067(14) -0.0097(12)
C45 0.0169(15) 0.0280(16) 0.0208(15) -0.0037(12) 0.0003(12) -0.0010(12)
C46 0.0164(14) 0.0183(14) 0.0209(15) 0.0002(11) 0.0064(12) -0.0002(11)
C51 0.0159(14) 0.0187(14) 0.0153(14) -0.0006(11) 0.0021(12) -0.0002(11)
C52 0.0188(15) 0.0244(15) 0.0164(14) 0.0008(12) 0.0029(12) -0.0025(12)
C53 0.0291(17) 0.0345(18) 0.0167(15) 0.0040(13) 0.0009(13) -0.0039(14)
C54 0.0296(18) 0.0387(19) 0.0229(16) -0.0042(14) -0.0076(14) -0.0031(14)
C55 0.0214(16) 0.0266(16) 0.0324(18) -0.0022(13) -0.0001(14) -0.0044(13)
C56 0.0186(15) 0.0212(15) 0.0205(15) 0.0023(12) 0.0021(12) -0.0017(12)
C61 0.0135(14) 0.0175(14) 0.0179(14) -0.0016(11) 0.0035(12) 0.0001(11)
C62 0.0183(14) 0.0180(14) 0.0162(14) -0.0030(11) 0.0046(12) -0.0012(11)
C63 0.0236(15) 0.0178(14) 0.0212(15) -0.0033(11) 0.0039(13) 0.0012(12)
C64 0.0205(16) 0.0325(17) 0.0263(16) -0.0050(13) 0.0104(13) 0.0069(13)
C65 0.0196(15) 0.0282(17) 0.0315(17) 0.0004(13) 0.0125(14) 0.0014(12)
C66 0.0195(15) 0.0238(15) 0.0242(16) 0.0015(12) 0.0093(13) 0.0006(12)
C71 0.0178(14) 0.0151(13) 0.0153(14) 0.0011(11) 0.0046(12) -0.0026(11)
C72 0.0352(18) 0.0185(15) 0.0340(18) 0.0054(13) -0.0126(15) -0.0080(13)
C73 0.040(2) 0.0238(17) 0.053(2) 0.0101(15) -0.0241(18) -0.0114(15)
C74 0.049(2) 0.0172(15) 0.0262(17) -0.0011(13) 0.0056(16) -0.0095(14)
C75 0.0282(17) 0.0155(15) 0.0371(18) -0.0012(13) 0.0022(15) 0.0024(12)
C76 0.0217(16) 0.0187(15) 0.0371(18) -0.0006(13) 0.0025(14) -0.0003(12)
C81 0.0119(14) 0.0217(15) 0.0244(16) -0.0018(12) 0.0017(12) 0.0015(11)
C82 0.0183(15) 0.0319(17) 0.0258(16) -0.0052(13) 0.0044(13) 0.0008(13)
C83 0.0141(14) 0.0328(17) 0.0289(17) -0.0053(13) 0.0044(13) 0.0048(12)
C84 0.0152(15) 0.0324(17) 0.0374(19) -0.0029(14) 0.0005(14) -0.0013(13)
C85 0.0203(16) 0.0332(18) 0.0399(19) -0.0100(15) -0.0001(15) -0.0043(13)
C86 0.0158(14) 0.0258(16) 0.0255(16) -0.0058(12) 0.0013(13) -0.0006(12)
C91 0.0147(14) 0.0166(14) 0.0149(14) 0.0010(11) 0.0011(11) 0.0034(11)
C92 0.0182(15) 0.0207(15) 0.0176(14) -0.0027(11) 0.0021(12) 0.0012(12)
C93 0.0316(17) 0.0255(16) 0.0170(15) -0.0048(12) 0.0052(13) 0.0035(13)
C94 0.0346(18) 0.0188(15) 0.0231(16) -0.0058(12) -0.0017(14) -0.0012(13)
C95 0.0199(15) 0.0211(15) 0.0228(15) 0.0008(12) 0.0004(13) -0.0026(12)
C96 0.0143(14) 0.0224(15) 0.0216(15) -0.0031(12) 0.0032(12) -0.0006(11)
C101 0.0189(14) 0.0149(14) 0.0162(14) 0.0028(11) 0.0040(12) 0.0006(11)
C102 0.0223(15) 0.0251(16) 0.0166(14) -0.0010(12) 0.0043(13) -0.0036(12)
C103 0.0355(18) 0.0219(15) 0.0196(15) 0.0061(12) 0.0056(14) -0.0049(13)
C104 0.0305(18) 0.0287(17) 0.0286(17) 0.0135(13) 0.0004(15) 0.0044(14)
C105 0.0208(16) 0.0280(16) 0.0278(17) 0.0057(13) 0.0006(14) 0.0066(13)
C106 0.0143(14) 0.0221(15) 0.0189(15) 0.0024(11) 0.0030(12) 0.0018(11)

loop_
_atom_type_symbol
_atom_type_description
_atom_type_scat_dispersion_real
_atom_type_scat_dispersion_imag
_atom_type_scat_source
C C 0.0033 0.0016 'International Tables Vol C Tables 4.2.6.8 and 6.1.1.4'
H H 0.0000 0.0000 'International Tables Vol C Tables 4.2.6.8 and 6.1.1.4'
B B 0.0013 0.0007 'International Tables Vol C Tables 4.2.6.8 and 6.1.1.4'
P P 0.1023 0.0942 'International Tables Vol C Tables 4.2.6.8 and 6.1.1.4'
Br Br -0.2901 2.4595 'International Tables Vol C Tables 4.2.6.8 and 6.1.1.4'
Pt Pt -1.7033 8.3905 'International Tables Vol C Tables 4.2.6.8 and 6.1.1.4'

loop_
_geom_angle_atom_site_label_1
_geom_angle_atom_site_label_2
_geom_angle_atom_site_label_3
_geom_angle
B1 Pt1 P1 93.98(8)
B1 Pt1 P2 93.26(8)
P1 Pt1 P2 172.20(2)
B1 Pt1 Br1 174.65(9)
P1 Pt1 Br1 87.825(19)
P2 Pt1 Br1 85.218(19)
C51 P1 C61 109.66(12)
C51 P1 C71 104.57(12)
C61 P1 C71 102.02(12)
C51 P1 Pt1 110.24(9)
C61 P1 Pt1 115.01(9)
C71 P1 Pt1 114.61(9)
C5 B1 C2 101.3(2)
C5 B1 Pt1 126.2(2)
C2 B1 Pt1 132.5(2)
C91 P2 C101 110.22(12)
C91 P2 C81 103.31(12)
C101 P2 C81 107.78(12)
C91 P2 Pt1 108.00(8)
C101 P2 Pt1 116.04(8)
C81 P2 Pt1 110.75(9)
C3 C2 C11 122.0(2)
C3 C2 B1 107.8(2)
C11 C2 B1 130.0(2)
C2 C3 C21 126.2(2)
C2 C3 C4 111.1(2)
C21 C3 C4 122.4(2)
C5 C4 C31 125.6(2)
C5 C4 C3 111.5(2)
C31 C4 C3 123.0(2)
C4 C5 C41 122.4(2)
C4 C5 B1 108.2(2)
C41 C5 B1 129.4(2)
C12 C11 C16 117.5(2)
C12 C11 C2 121.4(2)
C16 C11 C2 121.1(2)
C13 C12 C11 121.3(3)
C13 C12 H12 119.3
C11 C12 H12 119.3
C14 C13 C12 120.4(3)
C14 C13 H13 119.8
C12 C13 H13 119.8
C13 C14 C15 119.3(3)
C13 C14 H14 120.3
C15 C14 H14 120.3
C16 C15 C14 120.5(3)
C16 C15 H15 119.8
C14 C15 H15 119.8
C15 C16 C11 121.0(3)
C15 C16 H16 119.5
C11 C16 H16 119.5
C22 C21 C26 118.3(2)
C22 C21 C3 121.5(2)
C26 C21 C3 120.0(2)
C23 C22 C21 120.7(3)
C23 C22 H22 119.7
C21 C22 H22 119.7
C22 C23 C24 120.2(3)
C22 C23 H23 119.9
C24 C23 H23 119.9
C23 C24 C25 120.1(3)
C23 C24 H24 119.9
C25 C24 H24 119.9
C26 C25 C24 119.7(3)
C26 C25 H25 120.2
C24 C25 H25 120.2
C25 C26 C21 120.9(3)
C25 C26 H26 119.5
C21 C26 H26 119.5
C36 C31 C32 118.1(2)
C36 C31 C4 121.0(2)
C32 C31 C4 120.7(2)
C33 C32 C31 121.0(3)
C33 C32 H32 119.5
C31 C32 H32 119.5
C34 C33 C32 120.0(3)
C34 C33 H33 120.0
C32 C33 H33 120.0
C33 C34 C35 119.5(3)
C33 C34 H34 120.2
C35 C34 H34 120.2
C36 C35 C34 120.3(3)
C36 C35 H35 119.8
C34 C35 H35 119.8
C35 C36 C31 121.1(3)
C35 C36 H36 119.5
C31 C36 H36 119.5
C42 C41 C46 118.0(2)
C42 C41 C5 122.4(2)
C46 C41 C5 119.6(2)
C41 C42 C43 121.0(3)
C41 C42 H42 119.5
C43 C42 H42 119.5
C44 C43 C42 120.2(3)
C44 C43 H43 119.9
C42 C43 H43 119.9
C43 C44 C45 119.8(3)
C43 C44 H44 120.1
C45 C44 H44 120.1
C46 C45 C44 119.8(3)
C46 C45 H45 120.1
C44 C45 H45 120.1
C45 C46 C41 121.3(2)
C45 C46 H46 119.4
C41 C46 H46 119.4
C52 C51 C56 109.8(2)
C52 C51 P1 117.70(19)
C56 C51 P1 113.50(18)
C52 C51 H51 104.8
C56 C51 H51 104.8
P1 C51 H51 104.8
C53 C52 C51 111.1(2)
C53 C52 H52A 109.4
C51 C52 H52A 109.4
C53 C52 H52B 109.4
C51 C52 H52B 109.4
H52A C52 H52B 108.0
C54 C53 C52 111.0(2)
C54 C53 H53A 109.4
C52 C53 H53A 109.4
C54 C53 H53B 109.4
C52 C53 H53B 109.4
H53A C53 H53B 108.0
C55 C54 C53 111.1(2)
C55 C54 H54A 109.4
C53 C54 H54A 109.4
C55 C54 H54B 109.4
C53 C54 H54B 109.4
H54A C54 H54B 108.0
C56 C55 C54 112.0(2)
C56 C55 H55A 109.2
C54 C55 H55A 109.2
C56 C55 H55B 109.2
C54 C55 H55B 109.2
H55A C55 H55B 107.9
C55 C56 C51 110.3(2)
C55 C56 H56A 109.6
C51 C56 H56A 109.6
C55 C56 H56B 109.6
C51 C56 H56B 109.6
H56A C56 H56B 108.1
C62 C61 C66 109.8(2)
C62 C61 P1 111.52(18)
C66 C61 P1 119.15(19)
C62 C61 H61 105.0
C66 C61 H61 105.0
P1 C61 H61 105.0
C63 C62 C61 110.6(2)
C63 C62 H62A 109.5
C61 C62 H62A 109.5
C63 C62 H62B 109.5
C61 C62 H62B 109.5
H62A C62 H62B 108.1
C64 C63 C62 110.4(2)
C64 C63 H63A 109.6
C62 C63 H63A 109.6
C64 C63 H63B 109.6
C62 C63 H63B 109.6
H63A C63 H63B 108.1
C65 C64 C63 110.7(2)
C65 C64 H64A 109.5
C63 C64 H64A 109.5
C65 C64 H64B 109.5
C63 C64 H64B 109.5
H64A C64 H64B 108.1
C64 C65 C66 112.5(2)
C64 C65 H65A 109.1
C66 C65 H65A 109.1
C64 C65 H65B 109.1
C66 C65 H65B 109.1
H65A C65 H65B 107.8
C65 C66 C61 110.6(2)
C65 C66 H66A 109.5
C61 C66 H66A 109.5
C65 C66 H66B 109.5
C61 C66 H66B 109.5
H66A C66 H66B 108.1
C72 C71 C76 110.4(2)
C72 C71 P1 109.46(18)
C76 C71 P1 116.02(19)
C72 C71 H71 106.8
C76 C71 H71 106.8
P1 C71 H71 106.8
C71 C72 C73 112.5(2)
C71 C72 H72A 109.1
C73 C72 H72A 109.1
C71 C72 H72B 109.1
C73 C72 H72B 109.1
H72A C72 H72B 107.8
C74 C73 C72 110.6(3)
C74 C73 H73A 109.5
C72 C73 H73A 109.5
C74 C73 H73B 109.5
C72 C73 H73B 109.5
H73A C73 H73B 108.1
C75 C74 C73 110.2(2)
C75 C74 H74A 109.6
C73 C74 H74A 109.6
C75 C74 H74B 109.6
C73 C74 H74B 109.6
H74A C74 H74B 108.1
C74 C75 C76 111.5(2)
C74 C75 H75A 109.3
C76 C75 H75A 109.3
C74 C75 H75B 109.3
C76 C75 H75B 109.3
H75A C75 H75B 108.0
C71 C76 C75 110.9(2)
C71 C76 H76A 109.5
C75 C76 H76A 109.5
C71 C76 H76B 109.5
C75 C76 H76B 109.5
H76A C76 H76B 108.0
C82 C81 C86 111.5(2)
C82 C81 P2 119.6(2)
C86 C81 P2 112.31(18)
C82 C81 H81 103.8
C86 C81 H81 103.8
P2 C81 H81 103.8
C81 C82 C83 110.2(2)
C81 C82 H82A 109.6
C83 C82 H82A 109.6
C81 C82 H82B 109.6
C83 C82 H82B 109.6
H82A C82 H82B 108.1
C84 C83 C82 112.2(2)
C84 C83 H83A 109.2
C82 C83 H83A 109.2
C84 C83 H83B 109.2
C82 C83 H83B 109.2
H83A C83 H83B 107.9
C85 C84 C83 111.5(2)
C85 C84 H84A 109.3
C83 C84 H84A 109.3
C85 C84 H84B 109.3
C83 C84 H84B 109.3
H84A C84 H84B 108.0
C84 C85 C86 111.9(2)
C84 C85 H85A 109.2
C86 C85 H85A 109.2
C84 C85 H85B 109.2
C86 C85 H85B 109.2
H85A C85 H85B 107.9
C85 C86 C81 111.0(2)
C85 C86 H86A 109.4
C81 C86 H86A 109.4
C85 C86 H86B 109.4
C81 C86 H86B 109.4
H86A C86 H86B 108.0
C96 C91 C92 108.9(2)
C96 C91 P2 114.14(17)
C92 C91 P2 117.84(18)
C96 C91 H91 104.9
C92 C91 H91 104.9
P2 C91 H91 104.9
C93 C92 C91 110.4(2)
C93 C92 H92A 109.6
C91 C92 H92A 109.6
C93 C92 H92B 109.6
C91 C92 H92B 109.6
H92A C92 H92B 108.1
C94 C93 C92 111.7(2)
C94 C93 H93A 109.3
C92 C93 H93A 109.3
C94 C93 H93B 109.3
C92 C93 H93B 109.3
H93A C93 H93B 107.9
C95 C94 C93 111.9(2)
C95 C94 H94A 109.2
C93 C94 H94A 109.2
C95 C94 H94B 109.2
C93 C94 H94B 109.2
H94A C94 H94B 107.9
C94 C95 C96 111.0(2)
C94 C95 H95A 109.4
C96 C95 H95A 109.4
C94 C95 H95B 109.4
C96 C95 H95B 109.4
H95A C95 H95B 108.0
C95 C96 C91 110.2(2)
C95 C96 H96A 109.6
C91 C96 H96A 109.6
C95 C96 H96B 109.6
C91 C96 H96B 109.6
H96A C96 H96B 108.1
C102 C101 C106 110.0(2)
C102 C101 P2 119.76(18)
C106 C101 P2 111.35(17)
C102 C101 H101 104.8
C106 C101 H101 104.8
P2 C101 H101 104.8
C101 C102 C103 109.9(2)
C101 C102 H10A 109.7
C103 C102 H10A 109.7
C101 C102 H10B 109.7
C103 C102 H10B 109.7
H10A C102 H10B 108.2
C104 C103 C102 111.8(2)
C104 C103 H10C 109.3
C102 C103 H10C 109.3
C104 C103 H10D 109.3
C102 C103 H10D 109.3
H10C C103 H10D 107.9
C103 C104 C105 110.4(2)
C103 C104 H10E 109.6
C105 C104 H10E 109.6
C103 C104 H10F 109.6
C105 C104 H10F 109.6
H10E C104 H10F 108.1
C106 C105 C104 111.6(2)
C106 C105 H10G 109.3
C104 C105 H10G 109.3
C106 C105 H10H 109.3
C104 C105 H10H 109.3
H10G C105 H10H 108.0
C105 C106 C101 111.5(2)
C105 C106 H10I 109.3
C101 C106 H10I 109.3
C105 C106 H10J 109.3
C101 C106 H10J 109.3
H10I C106 H10J 108.0

loop_
_geom_bond_atom_site_label_1
_geom_bond_atom_site_label_2
_geom_bond_distance
Pt1 B1 1.996(3)
Pt1 P1 2.3513(7)
Pt1 P2 2.3563(7)
Pt1 Br1 2.6399(4)
P1 C51 1.850(3)
P1 C61 1.863(3)
P1 C71 1.865(3)
B1 C5 1.620(4)
B1 C2 1.624(4)
P2 C91 1.846(3)
P2 C101 1.857(3)
P2 C81 1.865(3)
C2 C3 1.361(4)
C2 C11 1.488(4)
C3 C21 1.480(4)
C3 C4 1.525(4)
C4 C5 1.350(4)
C4 C31 1.483(3)
C5 C41 1.487(4)
C11 C12 1.398(4)
C11 C16 1.403(4)
C12 C13 1.387(4)
C12 H12 0.9500
C13 C14 1.380(4)
C13 H13 0.9500
C14 C15 1.388(4)
C14 H14 0.9500
C15 C16 1.386(4)
C15 H15 0.9500
C16 H16 0.9500
C21 C22 1.400(4)
C21 C26 1.406(4)
C22 C23 1.384(4)
C22 H22 0.9500
C23 C24 1.384(4)
C23 H23 0.9500
C24 C25 1.393(4)
C24 H24 0.9500
C25 C26 1.384(4)
C25 H25 0.9500
C26 H26 0.9500
C31 C36 1.399(4)
C31 C32 1.399(4)
C32 C33 1.389(4)
C32 H32 0.9500
C33 C34 1.389(4)
C33 H33 0.9500
C34 C35 1.393(4)
C34 H34 0.9500
C35 C36 1.377(4)
C35 H35 0.9500
C36 H36 0.9500
C41 C42 1.393(4)
C41 C46 1.400(4)
C42 C43 1.394(4)
C42 H42 0.9500
C43 C44 1.382(4)
C43 H43 0.9500
C44 C45 1.392(4)
C44 H44 0.9500
C45 C46 1.387(4)
C45 H45 0.9500
C46 H46 0.9500
C51 C52 1.538(4)
C51 C56 1.545(4)
C51 H51 1.0000
C52 C53 1.527(4)
C52 H52A 0.9900
C52 H52B 0.9900
C53 C54 1.526(4)
C53 H53A 0.9900
C53 H53B 0.9900
C54 C55 1.525(4)
C54 H54A 0.9900
C54 H54B 0.9900
C55 C56 1.524(4)
C55 H55A 0.9900
C55 H55B 0.9900
C56 H56A 0.9900
C56 H56B 0.9900
C61 C62 1.540(4)
C61 C66 1.542(4)
C61 H61 1.0000
C62 C63 1.528(4)
C62 H62A 0.9900
C62 H62B 0.9900
C63 C64 1.525(4)
C63 H63A 0.9900
C63 H63B 0.9900
C64 C65 1.524(4)
C64 H64A 0.9900
C64 H64B 0.9900
C65 C66 1.531(4)
C65 H65A 0.9900
C65 H65B 0.9900
C66 H66A 0.9900
C66 H66B 0.9900
C71 C72 1.527(4)
C71 C76 1.531(4)
C71 H71 1.0000
C72 C73 1.539(4)
C72 H72A 0.9900
C72 H72B 0.9900
C73 C74 1.522(4)
C73 H73A 0.9900
C73 H73B 0.9900
C74 C75 1.510(4)
C74 H74A 0.9900
C74 H74B 0.9900
C75 C76 1.534(4)
C75 H75A 0.9900
C75 H75B 0.9900
C76 H76A 0.9900
C76 H76B 0.9900
C81 C82 1.528(4)
C81 C86 1.537(4)
C81 H81 1.0000
C82 C83 1.531(4)
C82 H82A 0.9900
C82 H82B 0.9900
C83 C84 1.529(4)
C83 H83A 0.9900
C83 H83B 0.9900
C84 C85 1.505(4)
C84 H84A 0.9900
C84 H84B 0.9900
C85 C86 1.524(4)
C85 H85A 0.9900
C85 H85B 0.9900
C86 H86A 0.9900
C86 H86B 0.9900
C91 C96 1.539(4)
C91 C92 1.543(4)
C91 H91 1.0000
C92 C93 1.534(4)
C92 H92A 0.9900
C92 H92B 0.9900
C93 C94 1.529(4)
C93 H93A 0.9900
C93 H93B 0.9900
C94 C95 1.525(4)
C94 H94A 0.9900
C94 H94B 0.9900
C95 C96 1.539(4)
C95 H95A 0.9900
C95 H95B 0.9900
C96 H96A 0.9900
C96 H96B 0.9900
C101 C102 1.535(3)
C101 C106 1.536(4)
C101 H101 1.0000
C102 C103 1.535(4)
C102 H10A 0.9900
C102 H10B 0.9900
C103 C104 1.526(4)
C103 H10C 0.9900
C103 H10D 0.9900
C104 C105 1.527(4)
C104 H10E 0.9900
C104 H10F 0.9900
C105 C106 1.526(4)
C105 H10G 0.9900
C105 H10H 0.9900
C106 H10I 0.9900
C106 H10J 0.9900

loop_
_geom_torsion_atom_site_label_1
_geom_torsion_atom_site_label_2
_geom_torsion_atom_site_label_3
_geom_torsion_atom_site_label_4
_geom_torsion
B1 Pt1 P1 C51 126.17(13)
Br1 Pt1 P1 C51 -48.79(9)
B1 Pt1 P1 C61 1.59(13)
Br1 Pt1 P1 C61 -173.37(10)
B1 Pt1 P1 C71 -116.21(13)
Br1 Pt1 P1 C71 68.83(10)
P1 Pt1 B1 C5 -109.1(2)
P2 Pt1 B1 C5 73.9(2)
P1 Pt1 B1 C2 70.1(2)
P2 Pt1 B1 C2 -107.0(2)
B1 Pt1 P2 C91 123.66(13)
Br1 Pt1 P2 C91 -61.49(9)
B1 Pt1 P2 C101 -0.62(13)
Br1 Pt1 P2 C101 174.24(10)
B1 Pt1 P2 C81 -123.89(13)
Br1 Pt1 P2 C81 50.97(9)
C5 B1 C2 C3 1.7(3)
Pt1 B1 C2 C3 -177.6(2)
C5 B1 C2 C11 176.6(2)
Pt1 B1 C2 C11 -2.7(4)
C11 C2 C3 C21 -2.1(4)
B1 C2 C3 C21 173.2(2)
C11 C2 C3 C4 -177.0(2)
B1 C2 C3 C4 -1.6(3)
C2 C3 C4 C5 0.8(3)
C21 C3 C4 C5 -174.3(2)
C2 C3 C4 C31 -177.9(2)
C21 C3 C4 C31 7.0(4)
C31 C4 C5 C41 0.0(4)
C3 C4 C5 C41 -178.7(2)
C31 C4 C5 B1 179.1(2)
C3 C4 C5 B1 0.4(3)
C2 B1 C5 C4 -1.3(3)
Pt1 B1 C5 C4 178.11(19)
C2 B1 C5 C41 177.8(2)
Pt1 B1 C5 C41 -2.8(4)
C3 C2 C11 C12 50.1(4)
B1 C2 C11 C12 -124.1(3)
C3 C2 C11 C16 -129.2(3)
B1 C2 C11 C16 56.6(4)
C16 C11 C12 C13 1.4(4)
C2 C11 C12 C13 -178.0(3)
C11 C12 C13 C14 0.0(4)
C12 C13 C14 C15 -0.6(4)
C13 C14 C15 C16 -0.2(4)
C14 C15 C16 C11 1.6(4)
C12 C11 C16 C15 -2.1(4)
C2 C11 C16 C15 177.3(3)
C2 C3 C21 C22 46.9(4)
C4 C3 C21 C22 -138.8(3)
C2 C3 C21 C26 -126.3(3)
C4 C3 C21 C26 48.0(3)
C26 C21 C22 C23 2.5(4)
C3 C21 C22 C23 -170.8(2)
C21 C22 C23 C24 1.0(4)
C22 C23 C24 C25 -3.6(4)
C23 C24 C25 C26 2.5(4)
C24 C25 C26 C21 1.1(4)
C22 C21 C26 C25 -3.5(4)
C3 C21 C26 C25 169.9(2)
C5 C4 C31 C36 51.7(4)
C3 C4 C31 C36 -129.7(3)
C5 C4 C31 C32 -123.5(3)
C3 C4 C31 C32 55.0(3)
C36 C31 C32 C33 -2.5(4)
C4 C31 C32 C33 172.9(2)
C31 C32 C33 C34 2.1(4)
C32 C33 C34 C35 -0.3(4)
C33 C34 C35 C36 -0.9(4)
C34 C35 C36 C31 0.4(4)
C32 C31 C36 C35 1.3(4)
C4 C31 C36 C35 -174.1(2)
C4 C5 C41 C42 52.2(4)
B1 C5 C41 C42 -126.7(3)
C4 C5 C41 C46 -126.7(3)
B1 C5 C41 C46 54.3(4)
C46 C41 C42 C43 0.0(4)
C5 C41 C42 C43 -179.0(2)
C41 C42 C43 C44 1.0(4)
C42 C43 C44 C45 -0.8(4)
C43 C44 C45 C46 -0.3(4)
C44 C45 C46 C41 1.3(4)
C42 C41 C46 C45 -1.1(4)
C5 C41 C46 C45 177.9(2)
C61 P1 C51 C52 -45.9(2)
C71 P1 C51 C52 62.8(2)
Pt1 P1 C51 C52 -173.52(17)
C61 P1 C51 C56 84.2(2)
C71 P1 C51 C56 -167.06(19)
Pt1 P1 C51 C56 -43.4(2)
C56 C51 C52 C53 57.6(3)
P1 C51 C52 C53 -170.54(19)
C51 C52 C53 C54 -56.8(3)
C52 C53 C54 C55 55.0(3)
C53 C54 C55 C56 -55.4(3)
C54 C55 C56 C51 56.5(3)
C52 C51 C56 C55 -57.0(3)
P1 C51 C56 C55 168.96(19)
C51 P1 C61 C62 -60.8(2)
C71 P1 C61 C62 -171.19(19)
Pt1 P1 C61 C62 64.1(2)
C51 P1 C61 C66 68.7(2)
C71 P1 C61 C66 -41.7(2)
Pt1 P1 C61 C66 -166.39(18)
C66 C61 C62 C63 58.7(3)
P1 C61 C62 C63 -167.07(18)
C61 C62 C63 C64 -59.3(3)
C62 C63 C64 C65 56.7(3)
C63 C64 C65 C66 -55.0(3)
C64 C65 C66 C61 54.7(3)
C62 C61 C66 C65 -55.8(3)
P1 C61 C66 C65 174.0(2)
C51 P1 C71 C72 176.25(19)
C61 P1 C71 C72 -69.5(2)
Pt1 P1 C71 C72 55.4(2)
C51 P1 C71 C76 50.5(2)
C61 P1 C71 C76 164.7(2)
Pt1 P1 C71 C76 -70.3(2)
C76 C71 C72 C73 -53.8(3)
P1 C71 C72 C73 177.2(2)
C71 C72 C73 C74 55.3(4)
C72 C73 C74 C75 -56.7(4)
C73 C74 C75 C76 58.5(3)
C72 C71 C76 C75 54.1(3)
P1 C71 C76 C75 179.4(2)
C74 C75 C76 C71 -57.4(3)
C91 P2 C81 C82 -37.5(2)
C101 P2 C81 C82 79.2(2)
Pt1 P2 C81 C82 -152.9(2)
C91 P2 C81 C86 -171.0(2)
C101 P2 C81 C86 -54.3(2)
Pt1 P2 C81 C86 73.6(2)
C86 C81 C82 C83 -55.1(3)
P2 C81 C82 C83 171.0(2)
C81 C82 C83 C84 54.7(3)
C82 C83 C84 C85 -54.7(3)
C83 C84 C85 C86 54.5(4)
C84 C85 C86 C81 -55.2(3)
C82 C81 C86 C85 55.7(3)
P2 C81 C86 C85 -167.0(2)
C101 P2 C91 C96 94.8(2)
C81 P2 C91 C96 -150.2(2)
Pt1 P2 C91 C96 -32.9(2)
C101 P2 C91 C92 -34.8(2)
C81 P2 C91 C92 80.1(2)
Pt1 P2 C91 C92 -162.50(18)
C96 C91 C92 C93 59.3(3)
P2 C91 C92 C93 -168.68(19)
C91 C92 C93 C94 -56.1(3)
C92 C93 C94 C95 53.3(3)
C93 C94 C95 C96 -53.9(3)
C94 C95 C96 C91 57.8(3)
C92 C91 C96 C95 -60.2(3)
P2 C91 C96 C95 165.80(18)
C91 P2 C101 C102 72.4(2)
C81 P2 C101 C102 -39.7(2)
Pt1 P2 C101 C102 -164.46(17)
C91 P2 C101 C106 -57.8(2)
C81 P2 C101 C106 -169.88(18)
Pt1 P2 C101 C106 65.31(19)
C106 C101 C102 C103 -57.2(3)
P2 C101 C102 C103 171.94(19)
C101 C102 C103 C104 57.9(3)
C102 C103 C104 C105 -56.1(3)
C103 C104 C105 C106 54.6(3)
C104 C105 C106 C101 -55.7(3)
C102 C101 C106 C105 56.8(3)
P2 C101 C106 C105 -168.09(19)

loop_
_platon_squeeze_void_nr
_platon_squeeze_void_average_x
_platon_squeeze_void_average_y
_platon_squeeze_void_average_z
_platon_squeeze_void_volume
_platon_squeeze_void_count_electrons
_platon_squeeze_void_content
1 0.500 0.000 0.000 1472 322 ' '
2 0.000 0.500 0.062 1472 322 ' '
